data_4132473
loop_
_publ_author_name
'Liu, Wenqi'
'Oliver, Allen G.'
'Smith, Bradley D.'

_publ_section_title
;
 Macrocyclic Receptor for Precious Gold, Platinum, or Palladium
 Coordination Complexes.
;
_journal_issue 22
_journal_name_full 'Journal of the American Chemical Society'
_journal_page_first 6810
_journal_page_last 6813
_journal_paper_doi 10.1021/jacs.8b04155
_journal_volume 140
_journal_year 2018
_chemical_formula_moiety 'C56 H52 N4 O4, Au Cl4, 2(C H Cl3), H5 O2'
_chemical_formula_sum 'C58 H59 Au Cl10 N4 O6'
_chemical_formula_weight 1459.55
_space_group_crystal_system triclinic
_space_group_IT_number 2
_space_group_name_Hall '-P 1'
_space_group_name_H-M_alt 'P -1'
_atom_sites_solution_hydrogens mixed
_atom_sites_solution_primary dual
_atom_sites_solution_secondary difmap
_audit_creation_method SHELXL-2016/6
_cell_angle_alpha 83.563(2)
_cell_angle_beta 83.050(2)
_cell_angle_gamma 80.654(2)
_cell_formula_units_Z 1
_cell_length_a 9.4815(13)
_cell_length_b 11.0063(15)
_cell_length_c 14.5690(19)
_cell_measurement_reflns_used 8826
_cell_measurement_temperature 120(2)
_cell_measurement_theta_max 26.89
_cell_measurement_theta_min 2.46
_cell_volume 1482.5(3)
_computing_cell_refinement 'Bruker SAINT (Bruker, 2015)'
_computing_data_collection 'Bruker APEX-3 (Bruker, 2015)'
_computing_data_reduction 'Bruker SAINT (Bruker, 2015)'
_computing_molecular_graphics 'Bruker XP (Bruker, 2015)'
_computing_publication_material 'CIFTAB (Sheldrick, 2008)'
_computing_structure_refinement 'SHELXL-2016/6 (Sheldrick, 2015)'
_computing_structure_solution 'SHELXT-2014/2 (Sheldrick, 2015)'
_diffrn_ambient_temperature 120(2)
_diffrn_detector_area_resol_mean 8.33
_diffrn_measured_fraction_theta_full 1.000
_diffrn_measured_fraction_theta_max 0.994
_diffrn_measurement_device_type 'Bruker APEX-II'
_diffrn_measurement_method 'combination of \w and \f-scans '
_diffrn_radiation_type MoK\a
_diffrn_radiation_wavelength 0.71073
_diffrn_reflns_av_R_equivalents 0.0442
_diffrn_reflns_av_unetI/netI 0.0421
_diffrn_reflns_Laue_measured_fraction_full 1.000
_diffrn_reflns_Laue_measured_fraction_max 0.994
_diffrn_reflns_limit_h_max 12
_diffrn_reflns_limit_h_min -12
_diffrn_reflns_limit_k_max 14
_diffrn_reflns_limit_k_min -14
_diffrn_reflns_limit_l_max 18
_diffrn_reflns_limit_l_min -18
_diffrn_reflns_number 27621
_diffrn_reflns_point_group_measured_fraction_full 1.000
_diffrn_reflns_point_group_measured_fraction_max 0.994
_diffrn_reflns_theta_full 25.242
_diffrn_reflns_theta_max 27.188
_diffrn_reflns_theta_min 1.414
_diffrn_source 'fine-focus sealed tube'
_exptl_absorpt_coefficient_mu 2.985
_exptl_absorpt_correction_T_max 0.9299
_exptl_absorpt_correction_T_min 0.8649
_exptl_absorpt_correction_type numerical
_exptl_absorpt_process_details 'SADABS (Krause et al., 2015)'
_exptl_crystal_colour 'blue / gold dichroic'
_exptl_crystal_density_diffrn 1.635
_exptl_crystal_description rod
_exptl_crystal_F_000 732
_exptl_crystal_size_max 0.091
_exptl_crystal_size_mid 0.063
_exptl_crystal_size_min 0.055
_refine_diff_density_max 1.829
_refine_diff_density_min -1.355
_refine_diff_density_rms 0.130
_refine_ls_extinction_method none
_refine_ls_goodness_of_fit_ref 1.035
_refine_ls_hydrogen_treatment mixed
_refine_ls_matrix_type full
_refine_ls_number_parameters 378
_refine_ls_number_reflns 6555
_refine_ls_number_restraints 0
_refine_ls_restrained_S_all 1.035
_refine_ls_R_factor_all 0.0377
_refine_ls_R_factor_gt 0.0350
_refine_ls_shift/su_max 0.001
_refine_ls_shift/su_mean 0.000
_refine_ls_structure_factor_coef Fsqd
_refine_ls_weighting_details 'w=1/[\s^2^(Fo^2^)+(0.0558P)^2^+0.9511P] where P=(Fo^2^+2Fc^2^)/3'
_refine_ls_weighting_scheme calc
_refine_ls_wR_factor_gt 0.0856
_refine_ls_wR_factor_ref 0.0871
_reflns_Friedel_coverage 0.000
_reflns_number_gt 6310
_reflns_number_total 6555
_reflns_threshold_expression 'I > 2\s(I)'
_cod_data_source_file ja8b04155_si_002.cif
_cod_data_source_block nd1710
_cod_database_code 4132473
_shelx_shelxl_version_number 2016/6
_shelx_space_group_comment
;
The symmetry employed for this shelxl refinement is uniquely defined
by the following loop, which should always be used as a source of
symmetry information in preference to the above space-group names.
They are only intended as comments.
;
_shelx_estimated_absorpt_t_min 0.773
_shelx_estimated_absorpt_t_max 0.853
_diffrn_source_monochromator 'Bruker TRIUMPH curved-graphite'

loop_
_space_group_symop_operation_xyz
'x, y, z'
'-x, -y, -z'

loop_
_atom_site_label
_atom_site_type_symbol
_atom_site_fract_x
_atom_site_fract_y
_atom_site_fract_z
_atom_site_U_iso_or_equiv
_atom_site_adp_type
_atom_site_occupancy
_atom_site_site_symmetry_order
_atom_site_calc_flag
_atom_site_refinement_flags_posn
_atom_site_refinement_flags_adp
_atom_site_refinement_flags_occupancy
Au1 Au 0.000000 0.500000 1.000000 0.01478(7) Uani 1 2 d S . P
Cl1 Cl 0.19162(9) 0.44808(9) 0.89391(6) 0.02239(19) Uani 1 1 d . . .
Cl2 Cl 0.14490(9) 0.46668(8) 1.11751(6) 0.02214(19) Uani 1 1 d . . .
O1 O 0.1588(3) 0.7578(2) 0.56900(18) 0.0254(6) Uani 1 1 d . . .
O2 O 0.0510(4) 0.1273(3) 0.6726(2) 0.0329(7) Uani 1 1 d . . .
N1 N 0.1234(3) 0.6903(3) 0.7203(2) 0.0198(6) Uani 1 1 d . . .
H1N H 0.121(4) 0.639(4) 0.760(3) 0.017(11) Uiso 1 1 d . . .
N2 N -0.0081(4) 0.2527(3) 0.7846(2) 0.0241(7) Uani 1 1 d . . .
H2N H -0.001(5) 0.310(5) 0.802(3) 0.027(13) Uiso 1 1 d . . .
C1 C 0.1130(4) 0.8133(3) 0.7515(3) 0.0226(8) Uani 1 1 d . . .
H1A H 0.029402 0.867677 0.727005 0.027 Uiso 1 1 calc R U .
H1B H 0.200568 0.849246 0.726474 0.027 Uiso 1 1 calc R U .
C2 C 0.1449(4) 0.6721(3) 0.6303(3) 0.0185(7) Uani 1 1 d . . .
C3 C 0.1546(4) 0.5426(3) 0.6050(2) 0.0167(7) Uani 1 1 d . . .
C4 C 0.0932(4) 0.4524(3) 0.6636(2) 0.0172(7) Uani 1 1 d . . .
H4 H 0.041122 0.472243 0.721261 0.021 Uiso 1 1 calc R U .
C5 C 0.1084(4) 0.3329(3) 0.6374(2) 0.0173(7) Uani 1 1 d . . .
C6 C 0.1836(4) 0.3053(3) 0.5519(3) 0.0205(7) Uani 1 1 d . . .
H6 H 0.192957 0.223634 0.534281 0.025 Uiso 1 1 calc R U .
C7 C 0.2452(4) 0.3947(4) 0.4919(3) 0.0213(8) Uani 1 1 d . . .
C8 C 0.2278(4) 0.5140(3) 0.5193(3) 0.0196(7) Uani 1 1 d . . .
H8 H 0.266469 0.577088 0.478837 0.024 Uiso 1 1 calc R U .
C9 C 0.0477(4) 0.2311(3) 0.6992(3) 0.0202(7) Uani 1 1 d . . .
C10 C -0.0646(5) 0.1549(4) 0.8480(3) 0.0277(9) Uani 1 1 d . . .
H10A H -0.001608 0.075232 0.838959 0.033 Uiso 1 1 calc R U .
H10B H -0.161455 0.147247 0.832653 0.033 Uiso 1 1 calc R U .
C11 C -0.0741(4) 0.1799(3) 0.9488(3) 0.0208(8) Uani 1 1 d . . .
C12 C -0.2068(4) 0.2251(3) 0.9957(3) 0.0201(7) Uani 1 1 d . . .
C13 C -0.3321(4) 0.2694(4) 0.9495(3) 0.0282(9) Uani 1 1 d . . .
H13 H -0.326087 0.268693 0.884013 0.034 Uiso 1 1 calc R U .
C14 C -0.4595(5) 0.3123(4) 0.9963(3) 0.0353(10) Uani 1 1 d . . .
H14 H -0.541083 0.341451 0.963638 0.042 Uiso 1 1 calc R U .
C15 C -0.4711(4) 0.3138(4) 1.0944(3) 0.0351(10) Uani 1 1 d . . .
H15 H -0.560722 0.343888 1.126809 0.042 Uiso 1 1 calc R U .
C16 C -0.3561(4) 0.2728(4) 1.1420(3) 0.0254(8) Uani 1 1 d . . .
H16 H -0.366709 0.273329 1.207650 0.030 Uiso 1 1 calc R U .
C17 C -0.2184(4) 0.2287(3) 1.0954(3) 0.0190(7) Uani 1 1 d . . .
C18 C -0.0963(4) 0.1917(3) 1.1429(2) 0.0171(7) Uani 1 1 d . . .
C19 C 0.0390(4) 0.1584(3) 1.0945(3) 0.0190(7) Uani 1 1 d . . .
C20 C 0.1684(4) 0.1312(4) 1.1391(3) 0.0267(8) Uani 1 1 d . . .
H20 H 0.164130 0.137166 1.203972 0.032 Uiso 1 1 calc R U .
C21 C 0.2980(5) 0.0969(4) 1.0898(4) 0.0371(11) Uani 1 1 d . . .
H21 H 0.382811 0.079572 1.120571 0.045 Uiso 1 1 calc R U .
C22 C 0.3067(5) 0.0869(4) 0.9934(4) 0.0386(11) Uani 1 1 d . . .
H22 H 0.397485 0.062313 0.960031 0.046 Uiso 1 1 calc R U .
C23 C 0.1882(4) 0.1117(4) 0.9481(3) 0.0294(9) Uani 1 1 d . . .
H23 H 0.196732 0.103919 0.883284 0.035 Uiso 1 1 calc R U .
C24 C 0.0487(4) 0.1499(3) 0.9959(3) 0.0195(7) Uani 1 1 d . . .
C25 C 0.3349(4) 0.3589(4) 0.4014(3) 0.0259(8) Uani 1 1 d . . .
C26 C 0.3760(8) 0.4708(5) 0.3391(4) 0.0611(19) Uani 1 1 d . . .
H26A H 0.288839 0.527625 0.325162 0.092 Uiso 1 1 calc R U .
H26B H 0.429132 0.443740 0.281114 0.092 Uiso 1 1 calc R U .
H26C H 0.436600 0.513055 0.370880 0.092 Uiso 1 1 calc R U .
C27 C 0.4740(5) 0.2740(6) 0.4268(4) 0.0486(14) Uani 1 1 d . . .
H27A H 0.529142 0.318999 0.460457 0.073 Uiso 1 1 calc R U .
H27B H 0.532024 0.248388 0.369865 0.073 Uiso 1 1 calc R U .
H27C H 0.449132 0.200646 0.466079 0.073 Uiso 1 1 calc R U .
C28 C 0.2532(5) 0.2867(4) 0.3471(3) 0.0308(9) Uani 1 1 d . . .
H28A H 0.164229 0.338825 0.330565 0.046 Uiso 1 1 calc R U .
H28B H 0.230011 0.212307 0.385671 0.046 Uiso 1 1 calc R U .
H28C H 0.313188 0.262895 0.290453 0.046 Uiso 1 1 calc R U .
C1S C 0.5024(8) 0.1620(7) 0.6790(5) 0.076(2) Uani 1 1 d . . .
H1S H 0.463973 0.198608 0.619402 0.092 Uiso 1 1 calc R U .
Cl3 Cl 0.42921(15) 0.25936(15) 0.76077(12) 0.0599(4) Uani 1 1 d . . .
Cl4 Cl 0.68806(17) 0.14924(18) 0.65934(12) 0.0718(5) Uani 1 1 d . . .
Cl5 Cl 0.4445(2) 0.0188(2) 0.7053(3) 0.1317(12) Uani 1 1 d . . .
O1W O 0.1122(4) 0.9954(3) 0.5340(2) 0.0387(8) Uani 1 1 d . . .
H1WA H 0.093(6) 1.044(6) 0.582(4) 0.054(17) Uiso 1 1 d . . .
H1WB H 0.137(9) 0.908(8) 0.558(6) 0.10(3) Uiso 1 1 d . . .
H1WC H 0.000000 1.000000 0.500000 0.11(4) Uiso 1 2 d S . P

loop_
_atom_site_aniso_label
_atom_site_aniso_U_11
_atom_site_aniso_U_22
_atom_site_aniso_U_33
_atom_site_aniso_U_23
_atom_site_aniso_U_13
_atom_site_aniso_U_12
Au1 0.01936(10) 0.01084(10) 0.01437(11) -0.00300(7) -0.00041(7) -0.00267(6)
Cl1 0.0223(4) 0.0239(5) 0.0190(4) -0.0032(4) 0.0015(3) 0.0005(3)
Cl2 0.0235(4) 0.0240(5) 0.0189(4) -0.0046(4) -0.0042(3) -0.0005(3)
O1 0.0433(16) 0.0161(13) 0.0153(13) -0.0014(11) 0.0039(11) -0.0049(11)
O2 0.061(2) 0.0189(14) 0.0209(15) -0.0099(12) 0.0084(13) -0.0156(13)
N1 0.0332(17) 0.0127(15) 0.0138(15) -0.0014(13) -0.0001(13) -0.0060(13)
N2 0.043(2) 0.0119(16) 0.0192(17) -0.0070(13) 0.0057(14) -0.0116(14)
C1 0.032(2) 0.0168(18) 0.0185(19) -0.0039(15) -0.0007(15) -0.0036(15)
C2 0.0187(16) 0.0183(18) 0.0181(18) -0.0047(14) 0.0005(13) -0.0017(13)
C3 0.0200(16) 0.0169(18) 0.0138(17) -0.0039(14) -0.0016(13) -0.0031(13)
C4 0.0227(17) 0.0182(18) 0.0104(16) -0.0046(14) 0.0001(13) -0.0019(13)
C5 0.0220(16) 0.0165(18) 0.0140(17) -0.0056(14) 0.0000(13) -0.0031(13)
C6 0.0275(18) 0.0178(18) 0.0170(18) -0.0067(14) 0.0008(14) -0.0048(14)
C7 0.0226(17) 0.024(2) 0.0189(18) -0.0084(15) 0.0011(14) -0.0060(14)
C8 0.0213(17) 0.0223(19) 0.0156(18) -0.0016(15) 0.0015(13) -0.0067(14)
C9 0.0260(18) 0.0204(19) 0.0150(17) -0.0060(15) -0.0010(14) -0.0039(14)
C10 0.047(2) 0.020(2) 0.0185(19) -0.0055(16) 0.0055(17) -0.0148(17)
C11 0.035(2) 0.0146(17) 0.0146(18) -0.0036(14) 0.0044(15) -0.0116(15)
C12 0.0254(18) 0.0167(18) 0.0200(18) -0.0010(14) -0.0007(14) -0.0101(14)
C13 0.033(2) 0.031(2) 0.025(2) 0.0003(17) -0.0095(17) -0.0130(17)
C14 0.026(2) 0.037(3) 0.045(3) 0.000(2) -0.0110(19) -0.0071(18)
C15 0.0213(19) 0.039(3) 0.045(3) -0.006(2) 0.0012(18) -0.0049(17)
C16 0.0252(18) 0.024(2) 0.027(2) -0.0076(16) 0.0064(16) -0.0071(15)
C17 0.0210(17) 0.0146(17) 0.0224(19) -0.0036(14) 0.0010(14) -0.0075(13)
C18 0.0257(17) 0.0093(16) 0.0172(18) -0.0043(13) 0.0004(14) -0.0052(13)
C19 0.0241(17) 0.0104(16) 0.0231(19) -0.0010(14) -0.0015(14) -0.0057(13)
C20 0.029(2) 0.0173(19) 0.035(2) -0.0013(17) -0.0072(17) -0.0067(15)
C21 0.024(2) 0.024(2) 0.061(3) 0.004(2) -0.006(2) -0.0028(16)
C22 0.027(2) 0.027(2) 0.054(3) 0.005(2) 0.010(2) 0.0014(17)
C23 0.033(2) 0.0179(19) 0.032(2) 0.0001(17) 0.0126(18) -0.0024(16)
C24 0.0266(18) 0.0087(16) 0.0224(19) -0.0017(14) 0.0041(14) -0.0051(13)
C25 0.033(2) 0.028(2) 0.0186(19) -0.0103(16) 0.0068(16) -0.0116(17)
C26 0.109(5) 0.046(3) 0.029(3) -0.017(2) 0.040(3) -0.039(3)
C27 0.025(2) 0.085(4) 0.036(3) -0.025(3) 0.0015(19) 0.000(2)
C28 0.036(2) 0.041(3) 0.0171(19) -0.0130(18) 0.0027(16) -0.0089(19)
C1S 0.069(4) 0.086(5) 0.071(5) -0.021(4) -0.004(4) 0.006(4)
Cl3 0.0433(7) 0.0695(10) 0.0695(10) -0.0310(8) 0.0033(6) -0.0061(6)
Cl4 0.0499(8) 0.0921(13) 0.0644(10) -0.0140(9) 0.0161(7) 0.0039(8)
Cl5 0.0782(13) 0.0666(13) 0.270(4) -0.0747(18) -0.0379(18) -0.0150(10)
O1W 0.076(2) 0.0187(16) 0.0202(15) -0.0058(13) 0.0024(15) -0.0066(15)

loop_
_atom_type_symbol
_atom_type_description
_atom_type_scat_dispersion_real
_atom_type_scat_dispersion_imag
_atom_type_scat_source
C C 0.0033 0.0016 'International Tables Vol C Tables 4.2.6.8 and 6.1.1.4'
H H 0.0000 0.0000 'International Tables Vol C Tables 4.2.6.8 and 6.1.1.4'
N N 0.0061 0.0033 'International Tables Vol C Tables 4.2.6.8 and 6.1.1.4'
O O 0.0106 0.0060 'International Tables Vol C Tables 4.2.6.8 and 6.1.1.4'
Cl Cl 0.1484 0.1585 'International Tables Vol C Tables 4.2.6.8 and 6.1.1.4'
Au Au -2.0133 8.8022 'International Tables Vol C Tables 4.2.6.8 and 6.1.1.4'

loop_
_geom_angle_atom_site_label_1
_geom_angle_atom_site_label_2
_geom_angle_atom_site_label_3
_geom_angle
_geom_angle_site_symmetry_1
_geom_angle_site_symmetry_3
Cl1 Au1 Cl1 180.00(3) . 2_567
Cl1 Au1 Cl2 91.13(3) . .
Cl1 Au1 Cl2 88.87(3) 2_567 .
Cl1 Au1 Cl2 88.87(3) . 2_567
Cl1 Au1 Cl2 91.13(3) 2_567 2_567
Cl2 Au1 Cl2 180.0 . 2_567
C2 N1 C1 121.6(3) . .
C2 N1 H1N 125(3) . .
C1 N1 H1N 114(3) . .
C9 N2 C10 120.5(3) . .
C9 N2 H2N 120(4) . .
C10 N2 H2N 119(4) . .
N1 C1 C18 111.4(3) . 2_567
N1 C1 H1A 109.3 . .
C18 C1 H1A 109.3 2_567 .
N1 C1 H1B 109.3 . .
C18 C1 H1B 109.3 2_567 .
H1A C1 H1B 108.0 . .
O1 C2 N1 122.0(3) . .
O1 C2 C3 120.2(3) . .
N1 C2 C3 117.8(3) . .
C4 C3 C8 120.0(3) . .
C4 C3 C2 122.1(3) . .
C8 C3 C2 117.8(3) . .
C3 C4 C5 119.6(3) . .
C3 C4 H4 120.2 . .
C5 C4 H4 120.2 . .
C4 C5 C6 119.6(3) . .
C4 C5 C9 121.8(3) . .
C6 C5 C9 118.6(3) . .
C7 C6 C5 121.6(3) . .
C7 C6 H6 119.2 . .
C5 C6 H6 119.2 . .
C8 C7 C6 117.7(3) . .
C8 C7 C25 122.1(3) . .
C6 C7 C25 120.1(3) . .
C7 C8 C3 121.3(3) . .
C7 C8 H8 119.4 . .
C3 C8 H8 119.4 . .
O2 C9 N2 119.6(3) . .
O2 C9 C5 121.7(3) . .
N2 C9 C5 118.8(3) . .
N2 C10 C11 112.5(3) . .
N2 C10 H10A 109.1 . .
C11 C10 H10A 109.1 . .
N2 C10 H10B 109.1 . .
C11 C10 H10B 109.1 . .
H10A C10 H10B 107.8 . .
C24 C11 C12 120.5(3) . .
C24 C11 C10 119.3(3) . .
C12 C11 C10 120.1(4) . .
C11 C12 C13 122.9(4) . .
C11 C12 C17 119.1(3) . .
C13 C12 C17 117.9(3) . .
C14 C13 C12 121.9(4) . .
C14 C13 H13 119.0 . .
C12 C13 H13 119.0 . .
C13 C14 C15 120.0(4) . .
C13 C14 H14 120.0 . .
C15 C14 H14 120.0 . .
C16 C15 C14 120.8(4) . .
C16 C15 H15 119.6 . .
C14 C15 H15 119.6 . .
C15 C16 C17 121.3(4) . .
C15 C16 H16 119.4 . .
C17 C16 H16 119.4 . .
C18 C17 C16 122.2(4) . .
C18 C17 C12 119.8(3) . .
C16 C17 C12 118.0(3) . .
C19 C18 C17 120.8(3) . .
C19 C18 C1 120.3(3) . 2_567
C17 C18 C1 118.9(3) . 2_567
C18 C19 C20 122.7(4) . .
C18 C19 C24 118.9(3) . .
C20 C19 C24 118.4(3) . .
C21 C20 C19 121.0(4) . .
C21 C20 H20 119.5 . .
C19 C20 H20 119.5 . .
C20 C21 C22 120.5(4) . .
C20 C21 H21 119.8 . .
C22 C21 H21 119.8 . .
C23 C22 C21 120.9(4) . .
C23 C22 H22 119.5 . .
C21 C22 H22 119.5 . .
C22 C23 C24 121.3(4) . .
C22 C23 H23 119.4 . .
C24 C23 H23 119.4 . .
C11 C24 C23 121.6(4) . .
C11 C24 C19 120.4(3) . .
C23 C24 C19 118.0(4) . .
C26 C25 C28 108.8(4) . .
C26 C25 C7 112.4(3) . .
C28 C25 C7 110.7(3) . .
C26 C25 C27 108.6(4) . .
C28 C25 C27 108.1(4) . .
C7 C25 C27 108.1(3) . .
C25 C26 H26A 109.5 . .
C25 C26 H26B 109.5 . .
H26A C26 H26B 109.5 . .
C25 C26 H26C 109.5 . .
H26A C26 H26C 109.5 . .
H26B C26 H26C 109.5 . .
C25 C27 H27A 109.5 . .
C25 C27 H27B 109.5 . .
H27A C27 H27B 109.5 . .
C25 C27 H27C 109.5 . .
H27A C27 H27C 109.5 . .
H27B C27 H27C 109.5 . .
C25 C28 H28A 109.5 . .
C25 C28 H28B 109.5 . .
H28A C28 H28B 109.5 . .
C25 C28 H28C 109.5 . .
H28A C28 H28C 109.5 . .
H28B C28 H28C 109.5 . .
Cl3 C1S Cl4 113.3(4) . .
Cl3 C1S Cl5 110.7(4) . .
Cl4 C1S Cl5 112.4(4) . .
Cl3 C1S H1S 106.7 . .
Cl4 C1S H1S 106.7 . .
Cl5 C1S H1S 106.7 . .
H1WA O1W H1WB 110(6) . .
H1WA O1W H1WC 107(4) . .
H1WB O1W H1WC 105(5) . .

loop_
_geom_bond_atom_site_label_1
_geom_bond_atom_site_label_2
_geom_bond_distance
_geom_bond_site_symmetry_2
Au1 Cl1 2.2798(9) .
Au1 Cl1 2.2799(9) 2_567
Au1 Cl2 2.2843(9) .
Au1 Cl2 2.2843(9) 2_567
O1 C2 1.236(4) .
O2 C9 1.241(5) .
N1 C2 1.334(5) .
N1 C1 1.460(5) .
N1 H1N 0.76(5) .
N2 C9 1.324(5) .
N2 C10 1.464(5) .
N2 H2N 0.72(5) .
C1 C18 1.524(5) 2_567
C1 H1A 0.9900 .
C1 H1B 0.9900 .
C2 C3 1.498(5) .
C3 C4 1.390(5) .
C3 C8 1.396(5) .
C4 C5 1.391(5) .
C4 H4 0.9500 .
C5 C6 1.396(5) .
C5 C9 1.502(5) .
C6 C7 1.395(5) .
C6 H6 0.9500 .
C7 C8 1.394(5) .
C7 C25 1.534(5) .
C8 H8 0.9500 .
C10 C11 1.513(5) .
C10 H10A 0.9900 .
C10 H10B 0.9900 .
C11 C24 1.398(6) .
C11 C12 1.401(5) .
C12 C13 1.426(5) .
C12 C17 1.448(5) .
C13 C14 1.355(6) .
C13 H13 0.9500 .
C14 C15 1.421(7) .
C14 H14 0.9500 .
C15 C16 1.352(6) .
C15 H15 0.9500 .
C16 C17 1.433(5) .
C16 H16 0.9500 .
C17 C18 1.401(5) .
C18 C19 1.401(5) .
C19 C20 1.431(5) .
C19 C24 1.441(5) .
C20 C21 1.365(6) .
C20 H20 0.9500 .
C21 C22 1.413(7) .
C21 H21 0.9500 .
C22 C23 1.346(7) .
C22 H22 0.9500 .
C23 C24 1.439(5) .
C23 H23 0.9500 .
C25 C26 1.520(6) .
C25 C28 1.531(6) .
C25 C27 1.546(7) .
C26 H26A 0.9800 .
C26 H26B 0.9800 .
C26 H26C 0.9800 .
C27 H27A 0.9800 .
C27 H27B 0.9800 .
C27 H27C 0.9800 .
C28 H28A 0.9800 .
C28 H28B 0.9800 .
C28 H28C 0.9800 .
C1S Cl3 1.701(7) .
C1S Cl4 1.734(7) .
C1S Cl5 1.739(8) .
C1S H1S 1.0000 .
O1W H1WA 0.90(6) .
O1W H1WB 0.98(9) .
O1W H1WC 1.218(4) .

loop_
_geom_hbond_atom_site_label_D
_geom_hbond_atom_site_label_H
_geom_hbond_atom_site_label_A
_geom_hbond_distance_DH
_geom_hbond_distance_HA
_geom_hbond_distance_DA
_geom_hbond_angle_DHA
_geom_hbond_site_symmetry_A
N1 H1N Cl1 0.76(5) 2.76(5) 3.500(4) 165(4) .
N2 H2N Cl2 0.72(5) 2.91(5) 3.535(4) 147(5) 2_567
O1W H1WA O2 0.90(6) 1.67(6) 2.574(4) 177(6) 1_565
O1W H1WB O1 0.98(9) 1.63(9) 2.583(4) 162(8) .
O1W H1WC O1W 1.218(4) 1.218(4) 2.436(8) 180.000(3) 2_576

loop_
_geom_torsion_atom_site_label_1
_geom_torsion_atom_site_label_2
_geom_torsion_atom_site_label_3
_geom_torsion_atom_site_label_4
_geom_torsion
_geom_torsion_site_symmetry_1
_geom_torsion_site_symmetry_4
C2 N1 C1 C18 -177.0(3) . 2_567
C1 N1 C2 O1 0.8(6) . .
C1 N1 C2 C3 179.8(3) . .
O1 C2 C3 C4 -157.4(3) . .
N1 C2 C3 C4 23.6(5) . .
O1 C2 C3 C8 22.4(5) . .
N1 C2 C3 C8 -156.6(3) . .
C8 C3 C4 C5 1.7(5) . .
C2 C3 C4 C5 -178.5(3) . .
C3 C4 C5 C6 -0.8(5) . .
C3 C4 C5 C9 178.3(3) . .
C4 C5 C6 C7 0.4(6) . .
C9 C5 C6 C7 -178.7(3) . .
C5 C6 C7 C8 -0.9(6) . .
C5 C6 C7 C25 176.2(4) . .
C6 C7 C8 C3 1.7(5) . .
C25 C7 C8 C3 -175.2(3) . .
C4 C3 C8 C7 -2.2(5) . .
C2 C3 C8 C7 178.0(3) . .
C10 N2 C9 O2 0.5(6) . .
C10 N2 C9 C5 -178.2(4) . .
C4 C5 C9 O2 174.0(4) . .
C6 C5 C9 O2 -6.9(6) . .
C4 C5 C9 N2 -7.3(5) . .
C6 C5 C9 N2 171.8(4) . .
C9 N2 C10 C11 159.7(4) . .
N2 C10 C11 C24 -82.2(5) . .
N2 C10 C11 C12 101.9(4) . .
C24 C11 C12 C13 173.2(3) . .
C10 C11 C12 C13 -10.9(5) . .
C24 C11 C12 C17 -6.2(5) . .
C10 C11 C12 C17 169.7(3) . .
C11 C12 C13 C14 179.8(4) . .
C17 C12 C13 C14 -0.8(6) . .
C12 C13 C14 C15 -0.2(7) . .
C13 C14 C15 C16 0.1(7) . .
C14 C15 C16 C17 1.1(7) . .
C15 C16 C17 C18 176.7(4) . .
C15 C16 C17 C12 -2.1(6) . .
C11 C12 C17 C18 2.5(5) . .
C13 C12 C17 C18 -176.9(3) . .
C11 C12 C17 C16 -178.7(3) . .
C13 C12 C17 C16 1.9(5) . .
C16 C17 C18 C19 -174.8(3) . .
C12 C17 C18 C19 3.9(5) . .
C16 C17 C18 C1 5.9(5) . 2_567
C12 C17 C18 C1 -175.4(3) . 2_567
C17 C18 C19 C20 174.0(3) . .
C1 C18 C19 C20 -6.7(5) 2_567 .
C17 C18 C19 C24 -6.6(5) . .
C1 C18 C19 C24 172.7(3) 2_567 .
C18 C19 C20 C21 178.8(4) . .
C24 C19 C20 C21 -0.6(5) . .
C19 C20 C21 C22 -0.3(6) . .
C20 C21 C22 C23 0.5(7) . .
C21 C22 C23 C24 0.3(7) . .
C12 C11 C24 C23 -175.5(3) . .
C10 C11 C24 C23 8.7(5) . .
C12 C11 C24 C19 3.5(5) . .
C10 C11 C24 C19 -172.4(3) . .
C22 C23 C24 C11 177.8(4) . .
C22 C23 C24 C19 -1.2(6) . .
C18 C19 C24 C11 2.9(5) . .
C20 C19 C24 C11 -177.7(3) . .
C18 C19 C24 C23 -178.1(3) . .
C20 C19 C24 C23 1.3(5) . .
C8 C7 C25 C26 -10.9(6) . .
C6 C7 C25 C26 172.2(4) . .
C8 C7 C25 C28 -132.7(4) . .
C6 C7 C25 C28 50.4(5) . .
C8 C7 C25 C27 109.0(4) . .
C6 C7 C25 C27 -67.9(5) . .
